data_4335440
loop_
_publ_author_name
'Colin R. Wilson'
'Alexander M. Fagenson'
'Wanvipa Ruangpradit'
'Mark T. Muller'
'Orde Q. Munro'

_publ_section_title
;
 Gold(III) Complexes of Pyridyl- and Isoquinolylamido Ligands: Structural,
 Spectroscopic, and Biological Studies of a New Class of Dual
 Topoisomerase I and II Inhibitors
;
_journal_name_full 'Inorganic Chemistry'
_journal_page_first 7889
_journal_page_last 7906
_journal_paper_doi 10.1021/ic400339z
_journal_volume 52
_journal_year 2013
_chemical_formula_moiety 'C14 H13 Au Cl2 N4 O2'
_chemical_formula_sum 'C14 H13 Au Cl2 N4 O2'
_chemical_formula_weight 537.15
_chemical_name_systematic
; 
 ? 
;
_space_group_IT_number 2
_symmetry_cell_setting triclinic
_symmetry_space_group_name_Hall '-P 1'
_symmetry_space_group_name_H-M 'P -1'
_atom_sites_solution_hydrogens geom
_atom_sites_solution_primary direct
_atom_sites_solution_secondary difmap
_audit_creation_method SHELXL-97
_cell_angle_alpha 85.443(5)
_cell_angle_beta 79.313(5)
_cell_angle_gamma 72.383(5)
_cell_formula_units_Z 2
_cell_length_a 7.477(5)
_cell_length_b 10.210(5)
_cell_length_c 11.023(5)
_cell_measurement_reflns_used 4813
_cell_measurement_temperature 296(2)
_cell_measurement_theta_max 26.9996
_cell_measurement_theta_min 2.7733
_cell_volume 787.9(7)
_computing_cell_refinement
;
CrysAlis RED, Oxford Diffraction Ltd.,
Version 1.171.32.37 (release 24-10-2008 CrysAlis171 .NET)
(compiled Oct 24 2008,09:44:38)
;
_computing_data_collection
;
CrysAlis CCD, Oxford Diffraction Ltd.,
Version 1.171.32.37 (release 24-10-2008 CrysAlis171 .NET)
(compiled Oct 24 2008,09:44:38)
;
_computing_data_reduction
;
CrysAlis RED, Oxford Diffraction Ltd.,
Version 1.171.32.37 (release 24-10-2008 CrysAlis171 .NET)
(compiled Oct 24 2008,09:44:38)
;
_computing_molecular_graphics 'WinGX (Farrugia, 1999)'
_computing_publication_material 'WinGX (Farrugia, 1999)'
_computing_structure_refinement 'SHELXL-97 (Sheldrick, 1997)'
_computing_structure_solution 'SHELXS-97 (Sheldrick, 1997)'
_diffrn_ambient_temperature 296(2)
_diffrn_detector_area_resol_mean 8.4190
_diffrn_measured_fraction_theta_full 0.995
_diffrn_measured_fraction_theta_max 0.982
_diffrn_measurement_device_type 'Xcalibur 2 CCD (Oxford Diffraction)'
_diffrn_measurement_method 'omega scans'
_diffrn_radiation_monochromator graphite
_diffrn_radiation_source 'fine-focus sealed tube'
_diffrn_radiation_type MoK\a
_diffrn_radiation_wavelength 0.71073
_diffrn_reflns_av_R_equivalents 0.0402
_diffrn_reflns_av_sigmaI/netI 0.0477
_diffrn_reflns_limit_h_max 9
_diffrn_reflns_limit_h_min -9
_diffrn_reflns_limit_k_max 13
_diffrn_reflns_limit_k_min -13
_diffrn_reflns_limit_l_max 14
_diffrn_reflns_limit_l_min -10
_diffrn_reflns_number 6130
_diffrn_reflns_theta_full 25.00
_diffrn_reflns_theta_max 27.11
_diffrn_reflns_theta_min 2.78
_exptl_absorpt_coefficient_mu 9.689
_exptl_absorpt_correction_T_max 1.00000
_exptl_absorpt_correction_T_min 0.50740
_exptl_absorpt_correction_type multi-scan
_exptl_absorpt_process_details
;
CrysAlis RED, Oxford Diffraction Ltd.,
Version 1.171.32.37 (release 24-10-2008 CrysAlis171 .NET)
(compiled Oct 24 2008,09:44:38)
empirical absorption correction using spherical harmonics,
 implemented in SCALE3 ABSPACK scaling algorithm.
;
_exptl_crystal_colour orange
_exptl_crystal_density_diffrn 2.264
_exptl_crystal_description plate
_exptl_crystal_F_000 508
_exptl_crystal_size_max 0.4
_exptl_crystal_size_mid 0.35
_exptl_crystal_size_min 0.15
_refine_diff_density_max 1.019
_refine_diff_density_min -1.909
_refine_diff_density_rms 0.202
_refine_ls_extinction_method none
_refine_ls_goodness_of_fit_ref 1.010
_refine_ls_hydrogen_treatment mixed
_refine_ls_matrix_type full
_refine_ls_number_parameters 212
_refine_ls_number_reflns 3427
_refine_ls_number_restraints 0
_refine_ls_restrained_S_all 1.010
_refine_ls_R_factor_all 0.0396
_refine_ls_R_factor_gt 0.0335
_refine_ls_shift/su_max 0.001
_refine_ls_shift/su_mean 0.000
_refine_ls_structure_factor_coef Fsqd
_refine_ls_weighting_details 'calc w=1/[\s^2^(Fo^2^)+(0.0531P)^2^+0.0000P] where P=(Fo^2^+2Fc^2^)/3'
_refine_ls_weighting_scheme calc
_refine_ls_wR_factor_gt 0.0816
_refine_ls_wR_factor_ref 0.0834
_reflns_number_gt 3043
_reflns_number_total 3427
_reflns_threshold_expression >2sigma(I)
_cod_data_source_file ic400339z_si_002_2.cif
_cod_data_source_block Compound_1
_cod_database_code 4335440

loop_
_symmetry_equiv_pos_as_xyz
'x, y, z'
'-x, -y, -z'

loop_
_atom_site_label
_atom_site_type_symbol
_atom_site_fract_x
_atom_site_fract_y
_atom_site_fract_z
_atom_site_U_iso_or_equiv
_atom_site_adp_type
_atom_site_occupancy
_atom_site_symmetry_multiplicity
_atom_site_calc_flag
_atom_site_refinement_flags
Au1 Au 0.28367(3) 0.46043(2) 0.950714(17) 0.03518(9) Uani 1 1 d .
Cl1 Cl 0.1632(3) 0.4335(2) 1.15470(14) 0.0566(4) Uani 1 1 d .
Cl2 Cl 0.2622(3) 0.68233(18) 0.98710(17) 0.0556(4) Uani 1 1 d .
O1 O 0.5446(7) 0.3237(5) 0.6098(4) 0.0531(12) Uani 1 1 d .
O2 O -0.0162(8) 0.9130(6) 0.7706(4) 0.0656(14) Uani 1 1 d .
N1 N 0.3126(6) 0.2636(5) 0.9090(4) 0.0348(10) Uani 1 1 d .
N2 N 0.4007(7) 0.4649(5) 0.7706(4) 0.0374(10) Uani 1 1 d .
N3 N 0.2147(8) 0.8055(5) 0.6162(5) 0.0425(12) Uani 1 1 d .
H3 H 0.292(9) 0.814(6) 0.558(6) 0.033(16) Uiso 1 1 d .
N4 N 0.2349(7) 1.0524(6) 0.5136(5) 0.0474(13) Uani 1 1 d .
C1 C 0.2443(8) 0.1719(6) 0.9825(5) 0.0412(13) Uani 1 1 d .
H1 H 0.1703 0.1985 1.0592 0.049 Uiso 1 1 calc R
C2 C 0.2827(9) 0.0397(7) 0.9456(6) 0.0474(14) Uani 1 1 d .
H2 H 0.2307 -0.0221 0.9953 0.057 Uiso 1 1 calc R
C3 C 0.3995(11) -0.0010(7) 0.8337(6) 0.0500(15) Uani 1 1 d .
H3A H 0.4326 -0.0916 0.8092 0.060 Uiso 1 1 calc R
C4 C 0.4664(9) 0.0962(6) 0.7584(5) 0.0432(13) Uani 1 1 d .
H4 H 0.5441 0.0713 0.6826 0.052 Uiso 1 1 calc R
C5 C 0.4175(8) 0.2276(6) 0.7964(5) 0.0356(12) Uani 1 1 d .
C6 C 0.4644(8) 0.3425(6) 0.7157(5) 0.0376(12) Uani 1 1 d .
C7 C 0.4132(8) 0.5919(6) 0.7003(5) 0.0415(13) Uani 1 1 d .
H7A H 0.5113 0.5692 0.6277 0.050 Uiso 1 1 calc R
H7B H 0.4475 0.6508 0.7511 0.050 Uiso 1 1 calc R
C8 C 0.2240(9) 0.6668(6) 0.6616(6) 0.0449(14) Uani 1 1 d .
H8A H 0.2035 0.6159 0.5974 0.054 Uiso 1 1 calc R
H8B H 0.1228 0.6704 0.7316 0.054 Uiso 1 1 calc R
C9 C 0.0953(9) 0.9172(7) 0.6744(5) 0.0449(14) Uani 1 1 d .
C10 C 0.1077(8) 1.0537(6) 0.6164(5) 0.0396(13) Uani 1 1 d .
C11 C -0.0067(10) 1.1728(7) 0.6723(6) 0.0513(16) Uani 1 1 d .
H11 H -0.0969 1.1702 0.7423 0.062 Uiso 1 1 calc R
C12 C 0.0154(11) 1.2990(7) 0.6213(7) 0.0593(19) Uani 1 1 d .
H12 H -0.0578 1.3817 0.6576 0.071 Uiso 1 1 calc R
C13 C 0.1475(12) 1.2965(8) 0.5172(8) 0.0600(19) Uani 1 1 d .
H13 H 0.1669 1.3777 0.4814 0.072 Uiso 1 1 calc R
C14 C 0.2513(11) 1.1724(7) 0.4662(7) 0.0560(18) Uani 1 1 d .
H14 H 0.3384 1.1724 0.3941 0.067 Uiso 1 1 calc R

loop_
_atom_site_aniso_label
_atom_site_aniso_U_11
_atom_site_aniso_U_22
_atom_site_aniso_U_33
_atom_site_aniso_U_23
_atom_site_aniso_U_13
_atom_site_aniso_U_12
Au1 0.03346(13) 0.03204(14) 0.03943(13) -0.00186(9) -0.00337(8) -0.01014(9)
Cl1 0.0630(10) 0.0700(12) 0.0399(7) -0.0112(7) 0.0078(7) -0.0316(9)
Cl2 0.0599(10) 0.0371(9) 0.0704(10) -0.0083(8) -0.0119(8) -0.0128(7)
O1 0.062(3) 0.044(3) 0.043(2) -0.0008(19) 0.012(2) -0.012(2)
O2 0.072(3) 0.058(3) 0.052(3) 0.005(2) 0.017(2) -0.015(3)
N1 0.034(2) 0.034(3) 0.037(2) -0.0031(19) -0.0061(18) -0.0111(19)
N2 0.043(3) 0.026(2) 0.040(2) 0.0041(19) -0.0016(19) -0.009(2)
N3 0.044(3) 0.035(3) 0.043(3) 0.006(2) 0.004(2) -0.012(2)
N4 0.049(3) 0.039(3) 0.049(3) -0.002(2) 0.004(2) -0.013(2)
C1 0.045(3) 0.038(3) 0.039(3) 0.008(2) -0.004(2) -0.014(3)
C2 0.054(4) 0.038(3) 0.055(3) 0.009(3) -0.011(3) -0.022(3)
C3 0.068(4) 0.034(3) 0.051(3) 0.001(3) -0.015(3) -0.018(3)
C4 0.053(4) 0.033(3) 0.042(3) -0.001(2) -0.002(3) -0.014(3)
C5 0.034(3) 0.035(3) 0.038(3) 0.003(2) -0.007(2) -0.010(2)
C6 0.033(3) 0.041(3) 0.036(3) 0.007(2) -0.002(2) -0.012(2)
C7 0.043(3) 0.037(3) 0.047(3) 0.010(3) -0.006(2) -0.018(3)
C8 0.046(3) 0.038(3) 0.050(3) 0.010(3) -0.008(3) -0.016(3)
C9 0.046(3) 0.046(4) 0.041(3) 0.005(3) -0.007(2) -0.012(3)
C10 0.038(3) 0.036(3) 0.041(3) 0.002(2) -0.009(2) -0.007(2)
C11 0.053(4) 0.044(4) 0.049(3) -0.005(3) -0.005(3) -0.005(3)
C12 0.065(4) 0.031(4) 0.073(4) -0.008(3) -0.013(4) 0.003(3)
C13 0.071(5) 0.035(4) 0.078(5) 0.007(3) -0.021(4) -0.018(3)
C14 0.068(5) 0.032(3) 0.061(4) 0.003(3) 0.006(3) -0.015(3)

loop_
_atom_type_symbol
_atom_type_description
_atom_type_scat_dispersion_real
_atom_type_scat_dispersion_imag
_atom_type_scat_source
C C 0.0033 0.0016 'International Tables Vol C Tables 4.2.6.8 and 6.1.1.4'
H H 0.0000 0.0000 'International Tables Vol C Tables 4.2.6.8 and 6.1.1.4'
N N 0.0061 0.0033 'International Tables Vol C Tables 4.2.6.8 and 6.1.1.4'
O O 0.0106 0.0060 'International Tables Vol C Tables 4.2.6.8 and 6.1.1.4'
Au Au -2.0133 8.8022 'International Tables Vol C Tables 4.2.6.8 and 6.1.1.4'
Cl Cl 0.1484 0.1585 'International Tables Vol C Tables 4.2.6.8 and 6.1.1.4'

loop_
_geom_angle_atom_site_label_1
_geom_angle_atom_site_label_2
_geom_angle_atom_site_label_3
_geom_angle
N2 Au1 N1 81.00(19)
N2 Au1 Cl2 95.83(15)
N1 Au1 Cl2 176.74(12)
N2 Au1 Cl1 174.63(14)
N1 Au1 Cl1 94.03(14)
Cl2 Au1 Cl1 89.11(7)
C1 N1 C5 120.6(5)
C1 N1 Au1 126.5(4)
C5 N1 Au1 112.9(4)
C6 N2 C7 120.9(5)
C6 N2 Au1 115.3(4)
C7 N2 Au1 123.8(4)
C9 N3 C8 122.7(5)
C9 N3 H3 120(5)
C8 N3 H3 117(5)
C14 N4 C10 117.5(6)
N1 C1 C2 120.6(5)
N1 C1 H1 119.7
C2 C1 H1 119.7
C1 C2 C3 119.5(6)
C1 C2 H2 120.2
C3 C2 H2 120.2
C2 C3 C4 118.7(6)
C2 C3 H3A 120.6
C4 C3 H3A 120.6
C5 C4 C3 119.6(6)
C5 C4 H4 120.2
C3 C4 H4 120.2
N1 C5 C4 120.8(5)
N1 C5 C6 115.9(5)
C4 C5 C6 123.2(5)
O1 C6 N2 125.0(5)
O1 C6 C5 121.3(6)
N2 C6 C5 113.6(4)
N2 C7 C8 110.0(5)
N2 C7 H7A 109.7
C8 C7 H7A 109.7
N2 C7 H7B 109.7
C8 C7 H7B 109.7
H7A C7 H7B 108.2
N3 C8 C7 112.3(5)
N3 C8 H8A 109.1
C7 C8 H8A 109.1
N3 C8 H8B 109.1
C7 C8 H8B 109.1
H8A C8 H8B 107.9
O2 C9 N3 123.9(6)
O2 C9 C10 120.2(6)
N3 C9 C10 115.8(5)
N4 C10 C11 123.0(6)
N4 C10 C9 117.8(5)
C11 C10 C9 119.3(6)
C10 C11 C12 118.5(6)
C10 C11 H11 120.7
C12 C11 H11 120.7
C13 C12 C11 118.1(6)
C13 C12 H12 121.0
C11 C12 H12 121.0
C12 C13 C14 119.0(7)
C12 C13 H13 120.5
C14 C13 H13 120.5
N4 C14 C13 123.9(7)
N4 C14 H14 118.0
C13 C14 H14 118.0

loop_
_geom_bond_atom_site_label_1
_geom_bond_atom_site_label_2
_geom_bond_distance
Au1 N2 2.019(5)
Au1 N1 2.036(5)
Au1 Cl2 2.285(2)
Au1 Cl1 2.2898(18)
O1 C6 1.210(7)
O2 C9 1.227(7)
N1 C1 1.345(7)
N1 C5 1.352(7)
N2 C6 1.344(8)
N2 C7 1.475(7)
N3 C9 1.341(8)
N3 C8 1.450(8)
N3 H3 0.80(6)
N4 C14 1.324(8)
N4 C10 1.336(8)
C1 C2 1.371(9)
C1 H1 0.9300
C2 C3 1.386(9)
C2 H2 0.9300
C3 C4 1.392(9)
C3 H3A 0.9300
C4 C5 1.358(8)
C4 H4 0.9300
C5 C6 1.503(8)
C7 C8 1.511(8)
C7 H7A 0.9700
C7 H7B 0.9700
C8 H8A 0.9700
C8 H8B 0.9700
C9 C10 1.509(9)
C10 C11 1.372(9)
C11 C12 1.409(10)
C11 H11 0.9300
C12 C13 1.365(11)
C12 H12 0.9300
C13 C14 1.371(10)
C13 H13 0.9300
C14 H14 0.9300

loop_
_geom_torsion_atom_site_label_1
_geom_torsion_atom_site_label_2
_geom_torsion_atom_site_label_3
_geom_torsion_atom_site_label_4
_geom_torsion
N2 Au1 N1 C1 -172.1(5)
Cl1 Au1 N1 C1 9.9(5)
N2 Au1 N1 C5 10.0(4)
Cl1 Au1 N1 C5 -167.9(4)
N1 Au1 N2 C6 -8.8(4)
Cl2 Au1 N2 C6 170.4(4)
N1 Au1 N2 C7 169.6(5)
Cl2 Au1 N2 C7 -11.1(4)
C5 N1 C1 C2 1.2(8)
Au1 N1 C1 C2 -176.5(4)
N1 C1 C2 C3 2.7(9)
C1 C2 C3 C4 -3.5(10)
C2 C3 C4 C5 0.5(10)
C1 N1 C5 C4 -4.3(8)
Au1 N1 C5 C4 173.7(5)
C1 N1 C5 C6 172.2(5)
Au1 N1 C5 C6 -9.8(6)
C3 C4 C5 N1 3.4(9)
C3 C4 C5 C6 -172.9(6)
C7 N2 C6 O1 4.2(9)
Au1 N2 C6 O1 -177.3(5)
C7 N2 C6 C5 -172.5(5)
Au1 N2 C6 C5 6.0(6)
N1 C5 C6 O1 -174.1(6)
C4 C5 C6 O1 2.3(9)
N1 C5 C6 N2 2.7(7)
C4 C5 C6 N2 179.1(6)
C6 N2 C7 C8 98.5(6)
Au1 N2 C7 C8 -79.8(6)
C9 N3 C8 C7 -114.5(7)
N2 C7 C8 N3 167.5(5)
C8 N3 C9 O2 0.1(10)
C8 N3 C9 C10 178.4(5)
C14 N4 C10 C11 1.2(10)
C14 N4 C10 C9 -177.0(6)
O2 C9 C10 N4 178.3(6)
N3 C9 C10 N4 -0.1(8)
O2 C9 C10 C11 0.0(9)
N3 C9 C10 C11 -178.4(6)
N4 C10 C11 C12 -2.2(10)
C9 C10 C11 C12 176.0(6)
C10 C11 C12 C13 1.2(11)
C11 C12 C13 C14 0.6(12)
C10 N4 C14 C13 0.8(11)
C12 C13 C14 N4 -1.7(13)
